data_7208779
loop_
_publ_author_name
'Zhang, Deng'
'Lu, Yun'
'Chen, Lei'
'Cai, Hu'
'Zhu, Dunru'
'Xu, Yan'

_publ_section_title
;
 A series of new rare earth sulfates based on lanthanide contraction and
 dual organic-amine templating effects
;
_journal_issue 20
_journal_name_full CrystEngComm
_journal_page_first 6627
_journal_paper_doi 10.1039/c2ce25937k
_journal_volume 14
_journal_year 2012
_chemical_formula_moiety '[(C2H8N)2(C2H10N2)0.5][Eu(SO4)3]'
_chemical_formula_sum 'C5 H21 Eu N3 O12 S3'
_chemical_formula_weight 563.39
_chemical_name_systematic
;
?
;
_space_group_IT_number 61
_symmetry_cell_setting orthorhombic
_symmetry_space_group_name_Hall '-P 2ac 2ab'
_symmetry_space_group_name_H-M 'P b c a'
_atom_sites_solution_hydrogens geom
_atom_sites_solution_primary direct
_atom_sites_solution_secondary difmap
_audit_creation_method SHELXL-97
_cell_angle_alpha 90.00
_cell_angle_beta 90.00
_cell_angle_gamma 90.00
_cell_formula_units_Z 8
_cell_length_a 10.9333(9)
_cell_length_b 10.2837(9)
_cell_length_c 31.318(3)
_cell_measurement_reflns_used 5041
_cell_measurement_temperature 296(2)
_cell_measurement_theta_max 26.625
_cell_measurement_theta_min 2.271
_cell_volume 3521.2(5)
_computing_cell_refinement 'SAINT (Bruker, 2005)'
_computing_data_collection 'APEX2 (Bruker, 2005)'
_computing_data_reduction SAINT
_computing_molecular_graphics SHELXTL
_computing_publication_material SHELXTL
_computing_structure_refinement 'SHELXL-97 (Sheldrick, 1997)'
_computing_structure_solution 'SHELXS-97 (Sheldrick, 1990)'
_diffrn_ambient_temperature 296(2)
_diffrn_measured_fraction_theta_full 0.999
_diffrn_measured_fraction_theta_max 0.999
_diffrn_measurement_device_type 'Bruker Apex2 CCD'
_diffrn_measurement_method '\w scans'
_diffrn_radiation_monochromator graphite
_diffrn_radiation_source 'fine-focus sealed tube'
_diffrn_radiation_type MoK\a
_diffrn_radiation_wavelength 0.71073
_diffrn_reflns_av_R_equivalents 0.0504
_diffrn_reflns_av_sigmaI/netI 0.0309
_diffrn_reflns_limit_h_max 12
_diffrn_reflns_limit_h_min -13
_diffrn_reflns_limit_k_max 12
_diffrn_reflns_limit_k_min -12
_diffrn_reflns_limit_l_max 37
_diffrn_reflns_limit_l_min -36
_diffrn_reflns_number 24038
_diffrn_reflns_theta_full 25.50
_diffrn_reflns_theta_max 25.50
_diffrn_reflns_theta_min 1.30
_exptl_absorpt_coefficient_mu 3.979
_exptl_absorpt_correction_T_max 0.6917
_exptl_absorpt_correction_T_min 0.6467
_exptl_absorpt_correction_type multi-scan
_exptl_absorpt_process_details '(SADABS; Sheldrick, 2003)'
_exptl_crystal_colour Colorless
_exptl_crystal_density_diffrn 2.125
_exptl_crystal_density_meas ?
_exptl_crystal_density_method 'not measured'
_exptl_crystal_description Block
_exptl_crystal_F_000 2232
_exptl_crystal_size_max 0.12
_exptl_crystal_size_mid 0.12
_exptl_crystal_size_min 0.10
_refine_diff_density_max 0.974
_refine_diff_density_min -0.883
_refine_diff_density_rms 0.117
_refine_ls_extinction_method none
_refine_ls_goodness_of_fit_ref 1.144
_refine_ls_hydrogen_treatment 'riding model'
_refine_ls_matrix_type full
_refine_ls_number_parameters 217
_refine_ls_number_reflns 3275
_refine_ls_number_restraints 0
_refine_ls_restrained_S_all 1.144
_refine_ls_R_factor_all 0.0371
_refine_ls_R_factor_gt 0.0307
_refine_ls_shift/su_max 0.003
_refine_ls_shift/su_mean 0.000
_refine_ls_structure_factor_coef Fsqd
_refine_ls_weighting_details 'calc w=1/[\s^2^(Fo^2^)+(0.0426P)^2^+0.0000P] where P=(Fo^2^+2Fc^2^)/3'
_refine_ls_weighting_scheme calc
_refine_ls_wR_factor_gt 0.0789
_refine_ls_wR_factor_ref 0.0810
_reflns_number_gt 2821
_reflns_number_total 3275
_reflns_threshold_expression >2sigma(I)
_cod_data_source_file c2ce25937k.txt
_cod_data_source_block zd-11
_cod_depositor_comments
;
The following automatic conversions were performed:

'_exptl_crystal_density_meas' value 'not measured' was changed to '?'
- the value is perceived as not measured.

Automatic conversion script
Id: cif_fix_values 3008 2015-01-20 13:52:24Z robertas 

The following automatic conversions were performed:

'_exptl_absorpt_correction_type' value 'Multi-scans' was replaced
with the value 'multi-scan' as specified in the replacement file
'src/cod-tools/trunk/data/replacement-values/replacement_values.lst'.

Automatic conversion script
Id: cif_fix_values 5376 2017-05-30 11:51:03Z andrius 
;
_cod_original_sg_symbol_H-M Pbca
_cod_database_code 7208779

loop_
_symmetry_equiv_pos_as_xyz
'x, y, z'
'-x+1/2, -y, z+1/2'
'-x, y+1/2, -z+1/2'
'x+1/2, -y+1/2, -z'
'-x, -y, -z'
'x-1/2, y, -z-1/2'
'x, -y-1/2, z-1/2'
'-x-1/2, y-1/2, z'

loop_
_atom_site_label
_atom_site_type_symbol
_atom_site_fract_x
_atom_site_fract_y
_atom_site_fract_z
_atom_site_U_iso_or_equiv
_atom_site_adp_type
_atom_site_occupancy
_atom_site_symmetry_multiplicity
_atom_site_calc_flag
_atom_site_refinement_flags
Eu1 Eu 1.40112(2) 0.48224(2) 0.584931(7) 0.01553(10) Uani 1 1 d .
S1 S 1.24740(10) 0.72831(10) 0.58470(4) 0.0190(3) Uani 1 1 d .
S2 S 1.48407(12) 0.47194(12) 0.67864(4) 0.0281(3) Uani 1 1 d .
S3 S 1.64411(10) 0.45307(10) 0.53628(4) 0.0174(2) Uani 1 1 d .
O1 O 1.5912(3) 0.5735(3) 0.55459(10) 0.0219(7) Uani 1 1 d .
O2 O 1.6498(3) 0.4587(3) 0.49004(10) 0.0267(8) Uani 1 1 d .
O3 O 1.3833(3) 0.7200(3) 0.58420(10) 0.0223(8) Uani 1 1 d .
O4 O 1.2026(3) 0.5930(3) 0.58651(10) 0.0253(8) Uani 1 1 d .
O5 O 1.2038(3) 0.8043(3) 0.62135(10) 0.0274(8) Uani 1 1 d .
O6 O 1.5590(3) 0.3463(3) 0.54980(10) 0.0210(7) Uani 1 1 d .
O7 O 1.3771(3) 0.5454(3) 0.66030(11) 0.0337(9) Uani 1 1 d .
O8 O 1.2027(3) 0.7978(3) 0.54678(10) 0.0242(7) Uani 1 1 d .
O9 O 1.7653(3) 0.4316(3) 0.55478(10) 0.0278(8) Uani 1 1 d .
O10 O 1.4425(3) 0.3620(3) 0.70395(11) 0.0367(9) Uani 1 1 d .
O11 O 1.5474(3) 0.4267(4) 0.63907(11) 0.0390(9) Uani 1 1 d .
O12 O 1.5604(4) 0.5580(4) 0.70338(13) 0.0586(13) Uani 1 1 d .
N3 N 1.4718(4) 0.1739(3) 0.48381(12) 0.0238(9) Uani 1 1 d .
H3D H 1.5188 0.2276 0.4687 0.036 Uiso 1 1 calc R
H3E H 1.4591 0.2074 0.5096 0.036 Uiso 1 1 calc R
H3F H 1.4005 0.1634 0.4706 0.036 Uiso 1 1 calc R
N1 N 1.1983(4) 0.2722(4) 0.70506(13) 0.0333(10) Uani 1 1 d .
H1D H 1.1832 0.2034 0.6881 0.040 Uiso 1 1 calc R
H1E H 1.2721 0.3042 0.6978 0.040 Uiso 1 1 calc R
N2 N 1.2005(5) 0.3196(5) 0.38849(16) 0.0586(16) Uani 1 1 d .
H2D H 1.2367 0.3787 0.4055 0.070 Uiso 1 1 calc R
H2E H 1.1636 0.2607 0.4054 0.070 Uiso 1 1 calc R
C5 C 1.5335(6) 0.0467(5) 0.4880(2) 0.0526(18) Uani 1 1 d .
H5A H 1.5482 0.0119 0.4597 0.063 Uiso 1 1 calc R
H5B H 1.6123 0.0598 0.5015 0.063 Uiso 1 1 calc R
C4 C 1.2959(6) 0.2529(6) 0.3631(2) 0.0545(17) Uani 1 1 d .
H4A H 1.3542 0.2133 0.3820 0.082 Uiso 1 1 calc R
H4B H 1.3368 0.3150 0.3452 0.082 Uiso 1 1 calc R
H4C H 1.2587 0.1872 0.3457 0.082 Uiso 1 1 calc R
C2 C 1.2024(7) 0.2286(7) 0.74938(19) 0.0616(18) Uani 1 1 d .
H2A H 1.2650 0.1639 0.7525 0.092 Uiso 1 1 calc R
H2B H 1.1247 0.1919 0.7571 0.092 Uiso 1 1 calc R
H2C H 1.2200 0.3011 0.7676 0.092 Uiso 1 1 calc R
C3 C 1.1056(7) 0.3863(7) 0.3624(2) 0.066(2) Uani 1 1 d .
H3A H 1.0467 0.4263 0.3810 0.099 Uiso 1 1 calc R
H3B H 1.0653 0.3240 0.3445 0.099 Uiso 1 1 calc R
H3C H 1.1435 0.4518 0.3450 0.099 Uiso 1 1 calc R
C1 C 1.1039(5) 0.3735(6) 0.6971(2) 0.0543(18) Uani 1 1 d .
H1A H 1.1069 0.3996 0.6676 0.081 Uiso 1 1 calc R
H1B H 1.1194 0.4474 0.7150 0.081 Uiso 1 1 calc R
H1C H 1.0244 0.3388 0.7034 0.081 Uiso 1 1 calc R

loop_
_atom_site_aniso_label
_atom_site_aniso_U_11
_atom_site_aniso_U_22
_atom_site_aniso_U_33
_atom_site_aniso_U_23
_atom_site_aniso_U_13
_atom_site_aniso_U_12
Eu1 0.01448(16) 0.01490(14) 0.01723(16) 0.00081(8) 0.00073(9) 0.00012(8)
S1 0.0186(6) 0.0184(5) 0.0201(6) 0.0000(4) -0.0002(5) 0.0044(4)
S2 0.0308(8) 0.0326(6) 0.0208(7) 0.0045(5) -0.0071(6) -0.0083(5)
S3 0.0144(6) 0.0199(5) 0.0179(6) 0.0019(4) 0.0006(5) 0.0004(4)
O1 0.0199(19) 0.0206(16) 0.0254(19) 0.0006(14) 0.0044(14) -0.0003(13)
O2 0.030(2) 0.0348(18) 0.0150(18) 0.0031(14) 0.0026(15) 0.0034(16)
O3 0.0146(18) 0.0191(17) 0.033(2) 0.0046(13) -0.0038(15) 0.0023(12)
O4 0.0180(18) 0.0202(16) 0.038(2) 0.0017(13) 0.0042(15) 0.0008(13)
O5 0.035(2) 0.0276(17) 0.0200(19) -0.0020(13) 0.0006(16) 0.0094(15)
O6 0.0196(17) 0.0194(15) 0.0241(18) -0.0005(13) 0.0041(15) -0.0013(13)
O7 0.049(2) 0.0303(19) 0.022(2) -0.0040(15) -0.0053(17) 0.0138(16)
O8 0.0257(19) 0.0281(16) 0.0188(18) 0.0033(13) -0.0016(15) 0.0108(14)
O9 0.0127(18) 0.0397(19) 0.031(2) 0.0009(16) -0.0037(15) 0.0030(14)
O10 0.041(2) 0.042(2) 0.027(2) 0.0131(16) -0.0106(18) -0.0106(18)
O11 0.028(2) 0.063(3) 0.027(2) 0.0059(18) -0.0002(17) 0.0076(19)
O12 0.077(3) 0.061(3) 0.038(3) 0.007(2) -0.025(2) -0.037(3)
N3 0.028(2) 0.0186(18) 0.025(2) 0.0023(16) -0.0019(18) -0.0012(16)
N1 0.033(3) 0.037(2) 0.030(3) -0.0070(19) 0.002(2) -0.006(2)
N2 0.094(5) 0.046(3) 0.036(3) 0.007(2) -0.008(3) -0.033(3)
C5 0.033(4) 0.036(3) 0.089(5) 0.019(3) -0.012(4) 0.004(3)
C4 0.050(4) 0.071(4) 0.042(4) 0.004(3) 0.002(3) -0.018(3)
C2 0.064(5) 0.092(5) 0.029(4) 0.006(3) -0.001(3) 0.004(4)
C3 0.099(6) 0.043(4) 0.057(5) 0.004(3) -0.011(4) 0.001(4)
C1 0.053(4) 0.058(4) 0.052(4) 0.001(3) 0.008(3) 0.016(3)

loop_
_atom_type_symbol
_atom_type_description
_atom_type_scat_dispersion_real
_atom_type_scat_dispersion_imag
_atom_type_scat_source
C C 0.0033 0.0016 'International Tables Vol C Tables 4.2.6.8 and 6.1.1.4'
H H 0.0000 0.0000 'International Tables Vol C Tables 4.2.6.8 and 6.1.1.4'
N N 0.0061 0.0033 'International Tables Vol C Tables 4.2.6.8 and 6.1.1.4'
O O 0.0106 0.0060 'International Tables Vol C Tables 4.2.6.8 and 6.1.1.4'
S S 0.1246 0.1234 'International Tables Vol C Tables 4.2.6.8 and 6.1.1.4'
Eu Eu -0.1578 3.6682 'International Tables Vol C Tables 4.2.6.8 and 6.1.1.4'

loop_
_geom_angle_atom_site_label_1
_geom_angle_atom_site_label_2
_geom_angle_atom_site_label_3
_geom_angle
_geom_angle_site_symmetry_1
_geom_angle_site_symmetry_3
O11 Eu1 O5 78.75(12) . 8_855
O11 Eu1 O4 133.35(12) . .
O5 Eu1 O4 85.57(11) 8_855 .
O11 Eu1 O3 107.27(12) . .
O5 Eu1 O3 135.54(10) 8_855 .
O4 Eu1 O3 57.77(10) . .
O11 Eu1 O7 57.09(12) . .
O5 Eu1 O7 72.52(11) 8_855 .
O4 Eu1 O7 76.33(11) . .
O3 Eu1 O7 74.78(11) . .
O11 Eu1 O1 78.56(12) . .
O5 Eu1 O1 149.26(11) 8_855 .
O4 Eu1 O1 125.16(10) . .
O3 Eu1 O1 71.60(10) . .
O7 Eu1 O1 111.00(12) . .
O11 Eu1 O6 73.45(11) . .
O5 Eu1 O6 96.44(10) 8_855 .
O4 Eu1 O6 152.55(10) . .
O3 Eu1 O6 127.82(10) . .
O7 Eu1 O6 130.44(11) . .
O1 Eu1 O6 57.16(10) . .
O11 Eu1 O2 150.92(12) . 5_866
O5 Eu1 O2 121.22(11) 8_855 5_866
O4 Eu1 O2 72.98(11) . 5_866
O3 Eu1 O2 74.34(10) . 5_866
O7 Eu1 O2 144.71(11) . 5_866
O1 Eu1 O2 74.49(11) . 5_866
O6 Eu1 O2 82.80(11) . 5_866
O11 Eu1 O8 117.21(12) . 8_855
O5 Eu1 O8 56.24(10) 8_855 8_855
O4 Eu1 O8 87.73(10) . 8_855
O3 Eu1 O8 135.41(10) . 8_855
O7 Eu1 O8 127.35(11) . 8_855
O1 Eu1 O8 118.94(10) . 8_855
O6 Eu1 O8 71.21(10) . 8_855
O2 Eu1 O8 68.56(10) 5_866 8_855
O11 Eu1 S1 124.67(9) . .
O5 Eu1 S1 111.42(8) 8_855 .
O4 Eu1 S1 28.74(7) . .
O3 Eu1 S1 29.04(7) . .
O7 Eu1 S1 73.95(8) . .
O1 Eu1 S1 98.51(7) . .
O6 Eu1 S1 148.64(7) . .
O2 Eu1 S1 70.76(8) 5_866 .
O8 Eu1 S1 112.19(8) 8_855 .
O11 Eu1 S2 28.43(9) . .
O5 Eu1 S2 70.54(8) 8_855 .
O4 Eu1 S2 104.95(8) . .
O3 Eu1 S2 93.82(8) . .
O7 Eu1 S2 28.98(8) . .
O1 Eu1 S2 97.60(8) . .
O6 Eu1 S2 101.48(8) . .
O2 Eu1 S2 167.27(8) 5_866 .
O8 Eu1 S2 124.15(7) 8_855 .
S1 Eu1 S2 101.20(3) . .
O11 Eu1 S1 98.71(10) . 8_855
O5 Eu1 S1 27.98(7) 8_855 8_855
O4 Eu1 S1 85.82(7) . 8_855
O3 Eu1 S1 143.56(7) . 8_855
O7 Eu1 S1 99.78(9) . 8_855
O1 Eu1 S1 140.00(8) . 8_855
O6 Eu1 S1 83.56(7) . 8_855
O2 Eu1 S1 94.98(8) 5_866 8_855
O8 Eu1 S1 28.27(7) 8_855 8_855
S1 Eu1 S1 114.533(9) . 8_855
S2 Eu1 S1 97.40(3) . 8_855
O5 S1 O8 105.38(19) . .
O5 S1 O4 111.35(19) . .
O8 S1 O4 112.26(19) . .
O5 S1 O3 111.26(19) . .
O8 S1 O3 110.57(19) . .
O4 S1 O3 106.13(19) . .
O5 S1 Eu1 128.40(13) . .
O8 S1 Eu1 126.22(13) . .
O4 S1 Eu1 53.01(13) . .
O3 S1 Eu1 53.13(13) . .
O5 S1 Eu1 51.30(13) . 8_865
O8 S1 Eu1 54.09(12) . 8_865
O4 S1 Eu1 128.69(14) . 8_865
O3 S1 Eu1 125.16(14) . 8_865
Eu1 S1 Eu1 178.26(4) . 8_865
O12 S2 O10 111.4(2) . .
O12 S2 O11 111.6(3) . .
O10 S2 O11 110.8(2) . .
O12 S2 O7 110.3(3) . .
O10 S2 O7 110.8(2) . .
O11 S2 O7 101.5(2) . .
O12 S2 Eu1 131.50(18) . .
O10 S2 Eu1 117.09(15) . .
O11 S2 Eu1 49.87(14) . .
O7 S2 Eu1 52.38(14) . .
O2 S3 O9 111.3(2) . .
O2 S3 O1 111.69(19) . .
O9 S3 O1 109.05(19) . .
O2 S3 O6 109.74(19) . .
O9 S3 O6 109.87(19) . .
O1 S3 O6 105.06(18) . .
O2 S3 Eu1 121.84(15) . .
O9 S3 Eu1 126.90(14) . .
O1 S3 Eu1 52.41(12) . .
O6 S3 Eu1 52.84(12) . .
S3 O1 Eu1 99.19(15) . .
S3 O2 Eu1 160.4(2) . 5_866
S1 O3 Eu1 97.83(16) . .
S1 O4 Eu1 98.24(16) . .
S1 O5 Eu1 100.72(16) . 8_865
S3 O6 Eu1 98.33(14) . .
S2 O7 Eu1 98.64(17) . .
S1 O8 Eu1 97.64(15) . 8_865
S2 O11 Eu1 101.70(18) . .
C5 N3 H3D 109.5 . .
C5 N3 H3E 109.5 . .
H3D N3 H3E 109.5 . .
C5 N3 H3F 109.5 . .
H3D N3 H3F 109.5 . .
H3E N3 H3F 109.5 . .
C2 N1 C1 113.4(5) . .
C2 N1 H1D 108.9 . .
C1 N1 H1D 108.9 . .
C2 N1 H1E 108.9 . .
C1 N1 H1E 108.9 . .
H1D N1 H1E 107.7 . .
C4 N2 C3 114.3(5) . .
C4 N2 H2D 108.7 . .
C3 N2 H2D 108.7 . .
C4 N2 H2E 108.7 . .
C3 N2 H2E 108.7 . .
H2D N2 H2E 107.6 . .
C5 C5 N3 114.2(7) 5_856 .
C5 C5 H5A 108.7 5_856 .
N3 C5 H5A 108.7 . .
C5 C5 H5B 108.7 5_856 .
N3 C5 H5B 108.7 . .
H5A C5 H5B 107.6 . .
N2 C4 H4A 109.5 . .
N2 C4 H4B 109.5 . .
H4A C4 H4B 109.5 . .
N2 C4 H4C 109.5 . .
H4A C4 H4C 109.5 . .
H4B C4 H4C 109.5 . .
N1 C2 H2A 109.5 . .
N1 C2 H2B 109.5 . .
H2A C2 H2B 109.5 . .
N1 C2 H2C 109.5 . .
H2A C2 H2C 109.5 . .
H2B C2 H2C 109.5 . .
N2 C3 H3A 109.5 . .
N2 C3 H3B 109.5 . .
H3A C3 H3B 109.5 . .
N2 C3 H3C 109.5 . .
H3A C3 H3C 109.5 . .
H3B C3 H3C 109.5 . .
N1 C1 H1A 109.5 . .
N1 C1 H1B 109.5 . .
H1A C1 H1B 109.5 . .
N1 C1 H1C 109.5 . .
H1A C1 H1C 109.5 . .
H1B C1 H1C 109.5 . .

loop_
_geom_bond_atom_site_label_1
_geom_bond_atom_site_label_2
_geom_bond_distance
_geom_bond_site_symmetry_2
Eu1 O11 2.400(3) .
Eu1 O5 2.443(3) 8_855
Eu1 O4 2.452(3) .
Eu1 O3 2.453(3) .
Eu1 O7 2.462(3) .
Eu1 O1 2.470(3) .
Eu1 O6 2.478(3) .
Eu1 O2 2.488(3) 5_866
Eu1 O8 2.513(3) 8_855
Eu1 S1 3.0378(11) .
Eu1 S2 3.0735(13) .
Eu1 S1 3.0751(11) 8_855
S1 O5 1.468(3) .
S1 O8 1.470(3) .
S1 O4 1.476(3) .
S1 O3 1.488(3) .
S1 Eu1 3.0751(11) 8_865
S2 O12 1.442(4) .
S2 O10 1.453(3) .
S2 O11 1.494(4) .
S2 O7 1.506(4) .
S3 O2 1.451(3) .
S3 O9 1.462(3) .
S3 O1 1.483(3) .
S3 O6 1.500(3) .
O2 Eu1 2.488(3) 5_866
O5 Eu1 2.443(3) 8_865
O8 Eu1 2.513(3) 8_865
N3 C5 1.478(6) .
N3 H3D 0.8900 .
N3 H3E 0.8900 .
N3 H3F 0.8900 .
N1 C2 1.460(7) .
N1 C1 1.487(7) .
N1 H1D 0.9000 .
N1 H1E 0.9000 .
N2 C4 1.480(8) .
N2 C3 1.488(8) .
N2 H2D 0.9000 .
N2 H2E 0.9000 .
C5 C5 1.422(11) 5_856
C5 H5A 0.9700 .
C5 H5B 0.9700 .
C4 H4A 0.9600 .
C4 H4B 0.9600 .
C4 H4C 0.9600 .
C2 H2A 0.9600 .
C2 H2B 0.9600 .
C2 H2C 0.9600 .
C3 H3A 0.9600 .
C3 H3B 0.9600 .
C3 H3C 0.9600 .
C1 H1A 0.9600 .
C1 H1B 0.9600 .
C1 H1C 0.9600 .
